data_2214256
loop_
_publ_author_name
'Huan-Mei Guo'

_publ_section_title
;
 <i>N</i>'-[1-(2-Furyl)ethylidene]acetohydrazide
;
_journal_coeditor_code HK2265
_journal_issue 7
_journal_name_full 'Acta Crystallographica Section E'
_journal_page_first o3159
_journal_page_last o3159
_journal_paper_doi 10.1107/S1600536807026633
_journal_volume 63
_journal_year 2007
_chemical_formula_iupac 'C8 H10 N2 O2'
_chemical_formula_moiety 'C8 H10 N2 O2'
_chemical_formula_sum 'C8 H10 N2 O2'
_chemical_formula_weight 166.18
_chemical_name_systematic
;
N'-[1-(2-Furyl)ethylidene]acetohydrazide
;
_space_group_IT_number 15
_symmetry_cell_setting monoclinic
_symmetry_space_group_name_Hall '-C 2yc'
_symmetry_space_group_name_H-M 'C 1 2/c 1'
_atom_sites_solution_hydrogens geom
_atom_sites_solution_primary direct
_atom_sites_solution_secondary difmap
_audit_creation_method SHELXL-97
_cell_angle_alpha 90
_cell_angle_beta 103.845(4)
_cell_angle_gamma 90
_cell_formula_units_Z 8
_cell_length_a 23.865(6)
_cell_length_b 4.3199(10)
_cell_length_c 16.829(4)
_cell_measurement_reflns_used 876
_cell_measurement_temperature 294(2)
_cell_measurement_theta_max 26.40
_cell_measurement_theta_min 2.49
_cell_volume 1684.6(7)
_computing_cell_refinement 'SAINT (Bruker, 1997)'
_computing_data_collection 'SMART (Bruker, 1997)'
_computing_data_reduction SAINT
_computing_molecular_graphics 'SHELXTL (Bruker, 1997)'
_computing_publication_material SHELXTL
_computing_structure_refinement 'SHELXL97 (Sheldrick, 1997)'
_computing_structure_solution 'SHELXS97 (Sheldrick, 1997)'
_diffrn_ambient_temperature 294(2)
_diffrn_measured_fraction_theta_full 0.996
_diffrn_measured_fraction_theta_max 0.996
_diffrn_measurement_device_type 'Bruker SMART CCD area-detector'
_diffrn_measurement_method '\f and \w'
_diffrn_radiation_monochromator graphite
_diffrn_radiation_source 'fine-focus sealed tube'
_diffrn_radiation_type MoK\a
_diffrn_radiation_wavelength 0.71073
_diffrn_reflns_av_R_equivalents 0.0351
_diffrn_reflns_av_sigmaI/netI 0.0370
_diffrn_reflns_limit_h_max 29
_diffrn_reflns_limit_h_min -22
_diffrn_reflns_limit_k_max 5
_diffrn_reflns_limit_k_min -5
_diffrn_reflns_limit_l_max 21
_diffrn_reflns_limit_l_min -20
_diffrn_reflns_number 4474
_diffrn_reflns_theta_full 26.40
_diffrn_reflns_theta_max 26.40
_diffrn_reflns_theta_min 2.49
_exptl_absorpt_coefficient_mu 0.096
_exptl_absorpt_correction_T_max 0.9923
_exptl_absorpt_correction_T_min 0.9829
_exptl_absorpt_correction_type none
_exptl_absorpt_process_details '(SADABS; Sheldrick, 1996)'
_exptl_crystal_colour colorless
_exptl_crystal_density_diffrn 1.311
_exptl_crystal_density_method 'not measured'
_exptl_crystal_description block
_exptl_crystal_F_000 704
_exptl_crystal_size_max 0.18
_exptl_crystal_size_mid 0.12
_exptl_crystal_size_min 0.08
_refine_diff_density_max 0.201
_refine_diff_density_min -0.175
_refine_ls_extinction_method none
_refine_ls_goodness_of_fit_ref 1.028
_refine_ls_hydrogen_treatment mixed
_refine_ls_matrix_type full
_refine_ls_number_parameters 115
_refine_ls_number_reflns 1729
_refine_ls_number_restraints 1
_refine_ls_restrained_S_all 1.028
_refine_ls_R_factor_all 0.0750
_refine_ls_R_factor_gt 0.0454
_refine_ls_shift/su_max 0.000
_refine_ls_shift/su_mean 0.000
_refine_ls_structure_factor_coef Fsqd
_refine_ls_weighting_details 'calc w=1/[\s^2^(Fo^2^)+(0.0672P)^2^+0.2316P] where P=(Fo^2^+2Fc^2^)/3'
_refine_ls_weighting_scheme calc
_refine_ls_wR_factor_gt 0.1143
_refine_ls_wR_factor_ref 0.1270
_reflns_number_gt 1153
_reflns_number_total 1729
_reflns_threshold_expression I>2\s(I)
_cod_data_source_file hk2265.cif
_cod_data_source_block I
_cod_original_cell_volume 1684.5(7)
_cod_original_sg_symbol_H-M 'C 2/c'
_cod_database_code 2214256
_cod_database_fobs_code 2214256

loop_
_symmetry_equiv_pos_as_xyz
'x, y, z'
'-x, y, -z+1/2'
'x+1/2, y+1/2, z'
'-x+1/2, y+1/2, -z+1/2'
'-x, -y, -z'
'x, -y, z-1/2'
'-x+1/2, -y+1/2, -z'
'x+1/2, -y+1/2, z-1/2'

loop_
_atom_site_type_symbol
_atom_site_label
_atom_site_fract_x
_atom_site_fract_y
_atom_site_fract_z
_atom_site_U_iso_or_equiv
_atom_site_adp_type
_atom_site_calc_flag
_atom_site_refinement_flags
_atom_site_occupancy
O O1 0.05967(5) 0.5388(3) 0.56109(7) 0.0488(4) Uani d . 1
O O2 0.20044(6) -0.3371(4) 0.40832(9) 0.0627(5) Uani d . 1
N N1 0.13897(6) 0.1667(3) 0.52494(9) 0.0400(4) Uani d . 1
N N2 0.17937(6) -0.0211(4) 0.50190(9) 0.0438(4) Uani d D 1
C C1 0.02654(8) 0.7266(5) 0.59583(13) 0.0538(6) Uani d . 1
H H1 -0.0103 0.7947 0.5702 0.065 Uiso calc R 1
C C2 0.05448(9) 0.7991(5) 0.67200(13) 0.0564(6) Uani d . 1
H H2 0.0410 0.9236 0.7085 0.068 Uiso calc R 1
C C3 0.10853(8) 0.6499(5) 0.68635(11) 0.0483(5) Uani d . 1
H H3 0.1375 0.6580 0.7343 0.058 Uiso calc R 1
C C4 0.11038(7) 0.4942(4) 0.61803(10) 0.0376(4) Uani d . 1
C C5 0.15346(8) 0.2949(4) 0.59558(11) 0.0388(4) Uani d . 1
C C6 0.20992(8) 0.2627(5) 0.65683(13) 0.0568(6) Uani d . 1
H H6A 0.2223 0.0508 0.6589 0.085 Uiso calc R 1
H H6B 0.2055 0.3247 0.7098 0.085 Uiso calc R 1
H H6C 0.2382 0.3919 0.6412 0.085 Uiso calc R 1
C C7 0.16446(8) -0.1763(4) 0.43065(11) 0.0434(5) Uani d . 1
C C8 0.10414(9) -0.1486(5) 0.38123(12) 0.0595(6) Uani d . 1
H H8A 0.1003 -0.2565 0.3303 0.089 Uiso calc R 1
H H8B 0.0948 0.0659 0.3705 0.089 Uiso calc R 1
H H8C 0.0783 -0.2372 0.4109 0.089 Uiso calc R 1
H H2A 0.2161(5) -0.046(4) 0.5298(10) 0.048(5) Uiso d D 1

loop_
_atom_site_aniso_label
_atom_site_aniso_U_11
_atom_site_aniso_U_22
_atom_site_aniso_U_33
_atom_site_aniso_U_12
_atom_site_aniso_U_13
_atom_site_aniso_U_23
O1 0.0460(8) 0.0577(9) 0.0400(7) 0.0106(6) 0.0049(6) -0.0099(6)
O2 0.0556(9) 0.0730(10) 0.0607(9) 0.0218(8) 0.0162(7) -0.0114(8)
N1 0.0415(8) 0.0403(8) 0.0390(8) 0.0076(7) 0.0112(6) 0.0013(7)
N2 0.0384(9) 0.0457(9) 0.0463(9) 0.0112(7) 0.0085(7) -0.0015(7)
C1 0.0435(11) 0.0627(13) 0.0563(13) 0.0127(10) 0.0141(10) -0.0122(11)
C2 0.0527(12) 0.0689(14) 0.0521(13) 0.0002(11) 0.0214(10) -0.0195(11)
C3 0.0477(11) 0.0603(13) 0.0362(10) -0.0054(9) 0.0088(8) -0.0088(9)
C4 0.0387(10) 0.0383(10) 0.0349(9) -0.0012(8) 0.0073(7) 0.0009(8)
C5 0.0408(10) 0.0361(10) 0.0389(10) -0.0021(8) 0.0081(8) 0.0022(8)
C6 0.0460(11) 0.0628(13) 0.0560(13) 0.0085(10) 0.0009(9) -0.0110(11)
C7 0.0467(11) 0.0445(11) 0.0413(10) 0.0106(9) 0.0151(9) 0.0009(9)
C8 0.0574(13) 0.0734(15) 0.0434(11) 0.0186(11) 0.0038(9) -0.0121(11)

loop_
_atom_type_symbol
_atom_type_description
_atom_type_scat_dispersion_real
_atom_type_scat_dispersion_imag
_atom_type_scat_source
C C 0.0033 0.0016 'International Tables Vol C Tables 4.2.6.8 and 6.1.1.4'
H H 0.0000 0.0000 'International Tables Vol C Tables 4.2.6.8 and 6.1.1.4'
N N 0.0061 0.0033 'International Tables Vol C Tables 4.2.6.8 and 6.1.1.4'
O O 0.0106 0.0060 'International Tables Vol C Tables 4.2.6.8 and 6.1.1.4'

loop_
_geom_angle_atom_site_label_1
_geom_angle_atom_site_label_2
_geom_angle_atom_site_label_3
_geom_angle
C1 O1 C4 106.95(14)
C5 N1 N2 117.48(15)
C7 N2 N1 119.22(15)
C7 N2 H2A 115.1(12)
N1 N2 H2A 125.6(12)
C2 C1 O1 110.20(17)
C2 C1 H1 124.9
O1 C1 H1 124.9
C1 C2 C3 106.50(17)
C1 C2 H2 126.8
C3 C2 H2 126.8
C4 C3 C2 107.38(17)
C4 C3 H3 126.3
C2 C3 H3 126.3
C3 C4 O1 108.98(15)
C3 C4 C5 133.45(17)
O1 C4 C5 117.57(15)
N1 C5 C4 116.42(16)
N1 C5 C6 126.74(17)
C4 C5 C6 116.84(16)
C5 C6 H6A 109.5
C5 C6 H6B 109.5
H6A C6 H6B 109.5
C5 C6 H6C 109.5
H6A C6 H6C 109.5
H6B C6 H6C 109.5
O2 C7 N2 119.89(17)
O2 C7 C8 121.87(18)
N2 C7 C8 118.24(16)
C7 C8 H8A 109.5
C7 C8 H8B 109.5
H8A C8 H8B 109.5
C7 C8 H8C 109.5
H8A C8 H8C 109.5
H8B C8 H8C 109.5

loop_
_geom_bond_atom_site_label_1
_geom_bond_atom_site_label_2
_geom_bond_distance
O1 C1 1.359(2)
O1 C4 1.366(2)
O2 C7 1.231(2)
N1 C5 1.282(2)
N1 N2 1.385(2)
N2 C7 1.345(2)
N2 H2A 0.897(9)
C1 C2 1.333(3)
C1 H1 0.9300
C2 C3 1.410(3)
C2 H2 0.9300
C3 C4 1.342(2)
C3 H3 0.9300
C4 C5 1.458(2)
C5 C6 1.494(3)
C6 H6A 0.9600
C6 H6B 0.9600
C6 H6C 0.9600
C7 C8 1.485(3)
C8 H8A 0.9600
C8 H8B 0.9600
C8 H8C 0.9600

loop_
_geom_hbond_atom_site_label_D
_geom_hbond_atom_site_label_H
_geom_hbond_atom_site_label_A
_geom_hbond_site_symmetry_A
_geom_hbond_distance_DH
_geom_hbond_distance_HA
_geom_hbond_distance_DA
_geom_hbond_angle_DHA
N2 H2A O2 7_546 0.897(9) 2.076(10) 2.968(2) 172.7(17)

loop_
_geom_torsion_atom_site_label_1
_geom_torsion_atom_site_label_2
_geom_torsion_atom_site_label_3
_geom_torsion_atom_site_label_4
_geom_torsion
C5 N1 N2 C7 175.53(16)
C4 O1 C1 C2 -0.3(2)
O1 C1 C2 C3 0.2(2)
C1 C2 C3 C4 -0.1(2)
C2 C3 C4 O1 0.0(2)
C2 C3 C4 C5 -178.84(19)
C1 O1 C4 C3 0.2(2)
C1 O1 C4 C5 179.20(15)
N2 N1 C5 C4 179.36(14)
N2 N1 C5 C6 -0.2(3)
C3 C4 C5 N1 175.81(19)
O1 C4 C5 N1 -2.9(2)
C3 C4 C5 C6 -4.6(3)
O1 C4 C5 C6 176.71(16)
N1 N2 C7 O2 177.92(16)
N1 N2 C7 C8 -2.4(3)

loop_
_cod_related_entry_id
_cod_related_entry_database
_cod_related_entry_code
1 ChemSpider 30655272
